data_2219934
loop_
_publ_author_name
'Saeed, Aamer'
'Khera, Rasheed Ahmad'
'Abbas, Naeem'
'Simpson, Jim'
'Stanley, Roderick G.'

_publ_section_title
;
 <i>N</i>-Cyclohexyl-2-fluorobenzamide
;
_journal_coeditor_code LH2713
_journal_issue 11
_journal_name_full 'Acta Crystallographica Section E'
_journal_page_first o2187
_journal_paper_doi 10.1107/S1600536808034090
_journal_volume 64
_journal_year 2008
_chemical_formula_iupac 'C13 H16 F N O'
_chemical_formula_moiety 'C13 H16 F N O'
_chemical_formula_sum 'C13 H16 F N O'
_chemical_formula_weight 221.27
_chemical_name_systematic
;
<i>N</i>-Cyclohexyl-2-fluorobenzamide
;
_space_group_IT_number 4
_symmetry_cell_setting monoclinic
_symmetry_space_group_name_Hall 'P 2yb'
_symmetry_space_group_name_H-M 'P 1 21 1'
_atom_sites_solution_hydrogens geom
_atom_sites_solution_primary direct
_atom_sites_solution_secondary difmap
_cell_angle_alpha 90.00
_cell_angle_beta 91.336(6)
_cell_angle_gamma 90.00
_cell_formula_units_Z 2
_cell_length_a 5.1804(6)
_cell_length_b 6.5309(8)
_cell_length_c 16.6522(19)
_cell_measurement_reflns_used 2700
_cell_measurement_temperature 91(2)
_cell_measurement_theta_max 32.51
_cell_measurement_theta_min 3.35
_cell_volume 563.24(11)
_computing_cell_refinement 'APEX2 (Bruker, 2006) and SAINT (Bruker, 2006)'
_computing_data_collection 'APEX2 (Bruker, 2006)'
_computing_data_reduction 'SAINT (Bruker, 2006)'
_computing_molecular_graphics
;
ORTEPIII (Farrugia, 1997) and Mercury (Macrae <i>et al.</i>,
2006)
;
_computing_publication_material
;
SHELXL97 (Sheldrick, 2008), enCIFer (Allen <i>et al.</i>,
2004),
PLATON (Spek, 2003) and publCIF (Westrip, 2008)
;
_computing_structure_refinement
;
SHELXL97 (Sheldrick, 2008) and TITAN (Hunter & Simpson, 1999)
;
_computing_structure_solution
;
SHELXS97 (Sheldrick, 2008) and TITAN (Hunter & Simpson, 1999)
;
_diffrn_ambient_temperature 91(2)
_diffrn_measured_fraction_theta_full 0.992
_diffrn_measured_fraction_theta_max 0.910
_diffrn_measurement_device_type 'Bruker APEXII CCD area-detector'
_diffrn_measurement_method \w
_diffrn_radiation_monochromator graphite
_diffrn_radiation_source 'fine-focus sealed tube'
_diffrn_radiation_type MoK\a
_diffrn_radiation_wavelength 0.71073
_diffrn_reflns_av_R_equivalents 0.0314
_diffrn_reflns_av_sigmaI/netI 0.0327
_diffrn_reflns_limit_h_max 7
_diffrn_reflns_limit_h_min -7
_diffrn_reflns_limit_k_max 9
_diffrn_reflns_limit_k_min -8
_diffrn_reflns_limit_l_max 24
_diffrn_reflns_limit_l_min -25
_diffrn_reflns_number 7905
_diffrn_reflns_theta_full 31.50
_diffrn_reflns_theta_max 33.36
_diffrn_reflns_theta_min 1.22
_diffrn_standards_number 0
_exptl_absorpt_coefficient_mu 0.093
_exptl_absorpt_correction_T_max 0.993
_exptl_absorpt_correction_T_min 0.822
_exptl_absorpt_correction_type multi-scan
_exptl_absorpt_process_details '(SADABS; Bruker, 2006)'
_exptl_crystal_colour colourless
_exptl_crystal_density_diffrn 1.305
_exptl_crystal_density_method 'not measured'
_exptl_crystal_description needle
_exptl_crystal_F_000 236
_exptl_crystal_size_max 0.39
_exptl_crystal_size_mid 0.16
_exptl_crystal_size_min 0.08
_refine_diff_density_max 0.302
_refine_diff_density_min -0.260
_refine_ls_extinction_method none
_refine_ls_goodness_of_fit_ref 1.117
_refine_ls_hydrogen_treatment mixed
_refine_ls_matrix_type full
_refine_ls_number_parameters 148
_refine_ls_number_reflns 2117
_refine_ls_number_restraints 1
_refine_ls_restrained_S_all 1.117
_refine_ls_R_factor_all 0.0431
_refine_ls_R_factor_gt 0.0355
_refine_ls_shift/su_max 0.002
_refine_ls_shift/su_mean 0.000
_refine_ls_structure_factor_coef Fsqd
_refine_ls_weighting_details 'calc w=1/[\s^2^(Fo^2^)+(0.0702P)^2^+0.0113P] where P=(Fo^2^+2Fc^2^)/3'
_refine_ls_weighting_scheme calc
_refine_ls_wR_factor_gt 0.0972
_refine_ls_wR_factor_ref 0.1137
_reflns_number_gt 1884
_reflns_number_total 2117
_reflns_threshold_expression I>2\s(I)
_cod_data_source_file lh2713.cif
_cod_data_source_block I
_cod_original_sg_symbol_H-M 'P 21'
_cod_database_code 2219934
_cod_database_fobs_code 2219934

loop_
_symmetry_equiv_pos_as_xyz
'x, y, z'
'-x, y+1/2, -z'

loop_
_atom_site_type_symbol
_atom_site_label
_atom_site_fract_x
_atom_site_fract_y
_atom_site_fract_z
_atom_site_U_iso_or_equiv
_atom_site_adp_type
_atom_site_calc_flag
_atom_site_refinement_flags
_atom_site_occupancy
O O1 1.2369(2) 0.9202(2) 0.24742(7) 0.0187(3) Uani d . 1
C C1 1.0126(3) 0.9513(2) 0.22274(9) 0.0122(3) Uani d . 1
C C2 0.9598(3) 1.1225(2) 0.16419(9) 0.0124(3) Uani d . 1
C C3 0.7571(3) 1.1292(2) 0.10763(9) 0.0142(3) Uani d . 1
F F1 0.5940(2) 0.96735(18) 0.10014(5) 0.0207(2) Uani d . 1
C C4 0.7162(3) 1.2929(3) 0.05603(9) 0.0187(3) Uani d . 1
H H4 0.5765 1.2913 0.0180 0.022 Uiso calc R 1
C C5 0.8825(3) 1.4593(3) 0.06068(10) 0.0207(3) Uani d . 1
H H5 0.8553 1.5740 0.0264 0.025 Uiso calc R 1
C C6 1.0902(3) 1.4580(3) 0.11584(10) 0.0203(3) Uani d . 1
H H6 1.2055 1.5711 0.1188 0.024 Uiso calc R 1
C C7 1.1270(3) 1.2908(3) 0.16621(9) 0.0162(3) Uani d . 1
H H7 1.2697 1.2906 0.2031 0.019 Uiso calc R 1
N N1 0.8095(3) 0.8430(2) 0.24730(8) 0.0129(3) Uani d . 1
H HN1 0.655(4) 0.883(4) 0.2321(12) 0.015 Uiso d . 1
C C8 0.8378(3) 0.6807(2) 0.30746(9) 0.0120(3) Uani d . 1
H H8 1.0140 0.6199 0.3028 0.014 Uiso calc R 1
C C9 0.6393(3) 0.5126(2) 0.29046(10) 0.0144(3) Uani d . 1
H H9A 0.6632 0.4574 0.2358 0.017 Uiso calc R 1
H H9B 0.4631 0.5708 0.2927 0.017 Uiso calc R 1
C C10 0.6683(3) 0.3397(3) 0.35200(10) 0.0181(3) Uani d . 1
H H10A 0.8385 0.2730 0.3462 0.022 Uiso calc R 1
H H10B 0.5329 0.2354 0.3416 0.022 Uiso calc R 1
C C11 0.6456(3) 0.4213(3) 0.43778(10) 0.0193(3) Uani d . 1
H H11A 0.4685 0.4736 0.4455 0.023 Uiso calc R 1
H H11B 0.6765 0.3084 0.4765 0.023 Uiso calc R 1
C C12 0.8402(3) 0.5932(3) 0.45444(10) 0.0184(3) Uani d . 1
H H12A 0.8131 0.6494 0.5088 0.022 Uiso calc R 1
H H12B 1.0175 0.5368 0.4532 0.022 Uiso calc R 1
C C13 0.8128(3) 0.7651(3) 0.39258(9) 0.0167(3) Uani d . 1
H H13A 0.9481 0.8695 0.4029 0.020 Uiso calc R 1
H H13B 0.6425 0.8319 0.3977 0.020 Uiso calc R 1

loop_
_atom_site_aniso_label
_atom_site_aniso_U_11
_atom_site_aniso_U_22
_atom_site_aniso_U_33
_atom_site_aniso_U_12
_atom_site_aniso_U_13
_atom_site_aniso_U_23
O1 0.0108(5) 0.0210(6) 0.0242(6) -0.0001(4) -0.0012(4) 0.0060(5)
C1 0.0126(6) 0.0105(6) 0.0135(6) 0.0003(5) 0.0004(5) 0.0002(5)
C2 0.0123(6) 0.0121(6) 0.0127(6) 0.0005(5) 0.0017(5) 0.0002(5)
C3 0.0137(6) 0.0154(7) 0.0134(6) -0.0003(6) 0.0008(5) 0.0008(6)
F1 0.0216(5) 0.0223(5) 0.0178(4) -0.0069(4) -0.0065(4) 0.0005(4)
C4 0.0184(7) 0.0235(8) 0.0143(6) 0.0043(7) 0.0022(5) 0.0036(6)
C5 0.0218(7) 0.0200(8) 0.0207(7) 0.0060(6) 0.0061(6) 0.0080(7)
C6 0.0204(7) 0.0151(7) 0.0256(8) -0.0007(6) 0.0061(6) 0.0043(7)
C7 0.0151(7) 0.0149(7) 0.0186(7) -0.0016(6) 0.0012(5) 0.0012(6)
N1 0.0103(5) 0.0135(6) 0.0149(6) -0.0007(5) -0.0013(4) 0.0032(5)
C8 0.0114(6) 0.0108(6) 0.0136(6) 0.0003(5) -0.0010(5) 0.0021(5)
C9 0.0133(6) 0.0115(7) 0.0183(7) -0.0011(5) -0.0006(5) -0.0004(5)
C10 0.0191(7) 0.0121(7) 0.0230(8) -0.0011(6) -0.0002(6) 0.0026(6)
C11 0.0188(7) 0.0177(8) 0.0215(7) 0.0016(6) 0.0029(6) 0.0071(6)
C12 0.0224(7) 0.0175(8) 0.0152(7) 0.0007(6) -0.0011(6) 0.0028(6)
C13 0.0234(7) 0.0122(7) 0.0142(6) -0.0008(6) -0.0023(6) 0.0004(5)

loop_
_atom_type_symbol
_atom_type_description
_atom_type_scat_dispersion_real
_atom_type_scat_dispersion_imag
_atom_type_scat_source
C C 0.0033 0.0016 'International Tables Vol C Tables 4.2.6.8 and 6.1.1.4'
H H 0.0000 0.0000 'International Tables Vol C Tables 4.2.6.8 and 6.1.1.4'
N N 0.0061 0.0033 'International Tables Vol C Tables 4.2.6.8 and 6.1.1.4'
O O 0.0106 0.0060 'International Tables Vol C Tables 4.2.6.8 and 6.1.1.4'
F F 0.0171 0.0103 'International Tables Vol C Tables 4.2.6.8 and 6.1.1.4'

loop_
_geom_angle_atom_site_label_1
_geom_angle_atom_site_label_2
_geom_angle_atom_site_label_3
_geom_angle
O1 C1 N1 123.26(14)
O1 C1 C2 119.42(13)
N1 C1 C2 117.29(12)
C3 C2 C7 116.58(14)
C3 C2 C1 125.69(14)
C7 C2 C1 117.74(13)
F1 C3 C4 117.29(13)
F1 C3 C2 119.65(14)
C4 C3 C2 123.03(15)
C3 C4 C5 118.96(14)
C3 C4 H4 120.5
C5 C4 H4 120.5
C4 C5 C6 119.94(15)
C4 C5 H5 120.0
C6 C5 H5 120.0
C7 C6 C5 119.64(16)
C7 C6 H6 120.2
C5 C6 H6 120.2
C6 C7 C2 121.84(14)
C6 C7 H7 119.1
C2 C7 H7 119.1
C1 N1 C8 121.65(12)
C1 N1 HN1 118.4(16)
C8 N1 HN1 119.3(15)
N1 C8 C9 109.73(12)
N1 C8 C13 111.36(12)
C9 C8 C13 111.09(13)
N1 C8 H8 108.2
C9 C8 H8 108.2
C13 C8 H8 108.2
C8 C9 C10 110.57(12)
C8 C9 H9A 109.5
C10 C9 H9A 109.5
C8 C9 H9B 109.5
C10 C9 H9B 109.5
H9A C9 H9B 108.1
C9 C10 C11 111.03(14)
C9 C10 H10A 109.4
C11 C10 H10A 109.4
C9 C10 H10B 109.4
C11 C10 H10B 109.4
H10A C10 H10B 108.0
C12 C11 C10 111.09(14)
C12 C11 H11A 109.4
C10 C11 H11A 109.4
C12 C11 H11B 109.4
C10 C11 H11B 109.4
H11A C11 H11B 108.0
C13 C12 C11 111.48(13)
C13 C12 H12A 109.3
C11 C12 H12A 109.3
C13 C12 H12B 109.3
C11 C12 H12B 109.3
H12A C12 H12B 108.0
C12 C13 C8 110.57(13)
C12 C13 H13A 109.5
C8 C13 H13A 109.5
C12 C13 H13B 109.5
C8 C13 H13B 109.5
H13A C13 H13B 108.1

loop_
_geom_bond_atom_site_label_1
_geom_bond_atom_site_label_2
_geom_bond_distance
O1 C1 1.2402(18)
C1 N1 1.3395(19)
C1 C2 1.504(2)
C2 C3 1.395(2)
C2 C7 1.399(2)
C3 F1 1.3571(19)
C3 C4 1.384(2)
C4 C5 1.388(3)
C4 H4 0.9500
C5 C6 1.398(2)
C5 H5 0.9500
C6 C7 1.387(2)
C6 H6 0.9500
C7 H7 0.9500
N1 C8 1.4632(19)
N1 HN1 0.87(2)
C8 C9 1.526(2)
C8 C13 1.529(2)
C8 H8 1.0000
C9 C10 1.530(2)
C9 H9A 0.9900
C9 H9B 0.9900
C10 C11 1.532(2)
C10 H10A 0.9900
C10 H10B 0.9900
C11 C12 1.530(2)
C11 H11A 0.9900
C11 H11B 0.9900
C12 C13 1.528(2)
C12 H12A 0.9900
C12 H12B 0.9900
C13 H13A 0.9900
C13 H13B 0.9900

loop_
_geom_hbond_atom_site_label_D
_geom_hbond_atom_site_label_H
_geom_hbond_atom_site_label_A
_geom_hbond_site_symmetry_A
_geom_hbond_distance_DH
_geom_hbond_distance_HA
_geom_hbond_distance_DA
_geom_hbond_angle_DHA
N1 HN1 O1 1_455 0.87(2) 2.20(2) 3.0092(18) 153.8(19)
C9 H9B O1 1_455 0.99 2.67 3.446(2) 135.8
C4 H4 F1 2_655 0.95 2.43 3.2326(19) 142.3
C5 H5 Cg1 2_755 0.95 2.96 3.759(2) 142
C9 H9A Cg1 1_545 0.99 2.71 3.644(2) 157

loop_
_geom_torsion_atom_site_label_1
_geom_torsion_atom_site_label_2
_geom_torsion_atom_site_label_3
_geom_torsion_atom_site_label_4
_geom_torsion
O1 C1 C2 C3 152.45(16)
N1 C1 C2 C3 -29.4(2)
O1 C1 C2 C7 -27.8(2)
N1 C1 C2 C7 150.43(14)
C7 C2 C3 F1 177.27(13)
C1 C2 C3 F1 -2.9(2)
C7 C2 C3 C4 -0.8(2)
C1 C2 C3 C4 179.00(14)
F1 C3 C4 C5 -178.59(14)
C2 C3 C4 C5 -0.5(2)
C3 C4 C5 C6 1.2(2)
C4 C5 C6 C7 -0.7(3)
C5 C6 C7 C2 -0.7(2)
C3 C2 C7 C6 1.4(2)
C1 C2 C7 C6 -178.45(14)
O1 C1 N1 C8 1.5(2)
C2 C1 N1 C8 -176.60(13)
C1 N1 C8 C9 -147.62(14)
C1 N1 C8 C13 88.97(17)
N1 C8 C9 C10 179.13(12)
C13 C8 C9 C10 -57.29(16)
C8 C9 C10 C11 56.43(17)
C9 C10 C11 C12 -55.36(18)
C10 C11 C12 C13 55.12(19)
C11 C12 C13 C8 -55.66(18)
N1 C8 C13 C12 179.44(13)
C9 C8 C13 C12 56.80(17)

loop_
_cod_related_entry_id
_cod_related_entry_database
_cod_related_entry_code
1 ChemSpider 722299
